data_1504429
loop_
_publ_author_name
'Nagata, Yuuya'
'Chujo, Yoshiki'

_publ_section_title
;
 Main-Chain-TypeN,N&#x2032;-Chelate Organoboron Aminoquinolate Polymers:
 Synthesis, Luminescence, and Energy Transfer Behavior
;
_journal_issue 10
_journal_name_full Macromolecules
_journal_page_first 3488
_journal_paper_doi 10.1021/ma702873a
_journal_volume 41
_journal_year 2008
_chemical_formula_sum 'C23 H19 B N2 O'
_chemical_formula_weight 350.21
_chemical_name_systematic
; 
 ? 
;
_space_group_IT_number 2
_symmetry_cell_setting triclinic
_symmetry_Int_Tables_number 2
_symmetry_space_group_name_Hall '-P 1'
_symmetry_space_group_name_H-M 'P -1'
_atom_sites_solution_hydrogens geom
_atom_sites_solution_primary direct
_atom_sites_solution_secondary difmap
_audit_creation_method SHELXL-97
_cell_angle_alpha 91.987(17)
_cell_angle_beta 100.256(17)
_cell_angle_gamma 107.122(14)
_cell_formula_units_Z 4
_cell_length_a 10.127(3)
_cell_length_b 12.996(4)
_cell_length_c 14.471(6)
_cell_measurement_temperature 93(2)
_cell_volume 1783.3(11)
_computing_cell_refinement PROCESS-AUTO
_computing_data_collection PROCESS-AUTO
_computing_data_reduction 'Yadokari-XG (Wakita, 2000)'
_computing_molecular_graphics 'Yadokari-XG (Wakita, 2000)'
_computing_publication_material 'Yadokari-XG (Wakita, 2000)'
_computing_structure_refinement 'SHELXL-97 (Sheldrick, 1997)'
_computing_structure_solution 'SHELXS-97 (Sheldrick, 1990)'
_diffrn_ambient_temperature 93(2)
_diffrn_measured_fraction_theta_full 0.922
_diffrn_measured_fraction_theta_max 0.922
_diffrn_radiation_monochromator graphite
_diffrn_radiation_source 'fine-focus sealed tube'
_diffrn_radiation_type MoK\a
_diffrn_radiation_wavelength 0.71075
_diffrn_reflns_av_R_equivalents 0.0683
_diffrn_reflns_av_sigmaI/netI 0.0933
_diffrn_reflns_limit_h_max 13
_diffrn_reflns_limit_h_min -13
_diffrn_reflns_limit_k_max 16
_diffrn_reflns_limit_k_min -14
_diffrn_reflns_limit_l_max 18
_diffrn_reflns_limit_l_min -18
_diffrn_reflns_number 14747
_diffrn_reflns_theta_full 27.48
_diffrn_reflns_theta_max 27.48
_diffrn_reflns_theta_min 3.15
_exptl_absorpt_coefficient_mu 0.080
_exptl_absorpt_correction_T_max 0.9613
_exptl_absorpt_correction_T_min 0.9613
_exptl_absorpt_correction_type multi-scan
_exptl_absorpt_process_details
;
    Higashi, T. (1995). Program for Absorption Correction.
    Rigaku Corporation, Tokyo, Japan.
;
_exptl_crystal_density_diffrn 1.304
_exptl_crystal_density_method 'not measured'
_exptl_crystal_F_000 736
_exptl_crystal_size_max 0.50
_exptl_crystal_size_mid 0.50
_exptl_crystal_size_min 0.50
_refine_diff_density_max 0.495
_refine_diff_density_min -0.461
_refine_diff_density_rms 0.059
_refine_ls_extinction_method none
_refine_ls_goodness_of_fit_ref 1.010
_refine_ls_hydrogen_treatment constr
_refine_ls_matrix_type full
_refine_ls_number_parameters 487
_refine_ls_number_reflns 7529
_refine_ls_number_restraints 0
_refine_ls_restrained_S_all 1.010
_refine_ls_R_factor_all 0.1122
_refine_ls_R_factor_gt 0.0618
_refine_ls_shift/su_max 0.000
_refine_ls_shift/su_mean 0.000
_refine_ls_structure_factor_coef Fsqd
_refine_ls_weighting_details 'calc w=1/[\s^2^(Fo^2^)+(0.0811P)^2^+0.0000P] where P=(Fo^2^+2Fc^2^)/3'
_refine_ls_weighting_scheme calc
_refine_ls_wR_factor_gt 0.1384
_refine_ls_wR_factor_ref 0.1586
_reflns_number_gt 4676
_reflns_number_total 7529
_reflns_threshold_expression >2\s(I)
_cod_data_source_file ma702873a-file015.cif
_cod_data_source_block 5
_cod_original_cell_volume 1783.3(10)
_cod_original_sg_symbol_Hall -p_1
_cod_original_sg_symbol_H-M p_-1
_cod_database_code 1504429

loop_
_symmetry_equiv_pos_as_xyz
'x, y, z'
'-x, -y, -z'

loop_
_atom_site_label
_atom_site_type_symbol
_atom_site_fract_x
_atom_site_fract_y
_atom_site_fract_z
_atom_site_U_iso_or_equiv
_atom_site_adp_type
_atom_site_occupancy
_atom_site_symmetry_multiplicity
_atom_site_calc_flag
_atom_site_refinement_flags
O1 O 0.50378(19) 0.49783(14) 0.12403(13) 0.0290(5) Uani 1 1 d .
C2 C 0.5684(2) 0.7198(2) 0.13963(16) 0.0182(5) Uani 1 1 d .
N1 N 0.4295(2) 0.83091(16) 0.10473(13) 0.0169(4) Uani 1 1 d .
N2 N 0.4324(2) 0.64835(16) 0.10633(14) 0.0185(4) Uani 1 1 d .
C5 C 0.6519(3) 1.0196(2) 0.15335(17) 0.0222(6) Uani 1 1 d .
H1 H 0.7267 1.0853 0.1706 0.027 Uiso 1 1 calc R
C6 C 0.2992(3) 0.6723(2) -0.09617(18) 0.0215(5) Uani 1 1 d .
H2 H 0.3824 0.6515 -0.0811 0.026 Uiso 1 1 calc R
C7 C 0.2390(2) 0.70088(19) -0.02288(17) 0.0193(5) Uani 1 1 d .
C8 C 0.2232(3) 0.69949(19) 0.16554(17) 0.0179(5) Uani 1 1 d .
C9 C 0.6796(3) 0.9193(2) 0.16135(17) 0.0209(5) Uani 1 1 d .
C10 C 0.1157(2) 0.7295(2) -0.04975(17) 0.0202(5) Uani 1 1 d .
H3 H 0.0713 0.7485 -0.0020 0.024 Uiso 1 1 calc R
C11 C 0.5635(2) 0.82715(19) 0.13647(16) 0.0178(5) Uani 1 1 d .
C12 C 0.2400(3) 0.6739(2) -0.19022(18) 0.0246(6) Uani 1 1 d .
H4 H 0.2833 0.6548 -0.2385 0.030 Uiso 1 1 calc R
C13 C 0.6989(3) 0.7060(2) 0.17011(17) 0.0222(6) Uani 1 1 d .
H5 H 0.7083 0.6357 0.1745 0.027 Uiso 1 1 calc R
C14 C 0.5182(3) 1.0218(2) 0.12090(18) 0.0238(6) Uani 1 1 d .
H6 H 0.5003 1.0893 0.1149 0.029 Uiso 1 1 calc R
C15 C 0.0559(3) 0.7313(2) -0.14346(18) 0.0237(6) Uani 1 1 d .
H7 H -0.0274 0.7518 -0.1590 0.028 Uiso 1 1 calc R
C16 C 0.1966(3) 0.7479(2) 0.32443(18) 0.0243(6) Uani 1 1 d .
H8 H 0.2333 0.7920 0.3825 0.029 Uiso 1 1 calc R
B1 B 0.3191(3) 0.7119(2) 0.08569(19) 0.0173(6) Uani 1 1 d .
C18 C 0.0898(3) 0.6219(2) 0.15428(19) 0.0230(6) Uani 1 1 d .
H9 H 0.0508 0.5789 0.0958 0.028 Uiso 1 1 calc R
C19 C 0.0132(3) 0.6060(2) 0.22611(19) 0.0260(6) Uani 1 1 d .
H10 H -0.0757 0.5517 0.2168 0.031 Uiso 1 1 calc R
C20 C 0.8112(3) 0.9023(2) 0.19104(17) 0.0239(6) Uani 1 1 d .
H11 H 0.8944 0.9620 0.2085 0.029 Uiso 1 1 calc R
C21 C 0.8180(3) 0.7987(2) 0.19449(18) 0.0263(6) Uani 1 1 d .
H12 H 0.9076 0.7887 0.2144 0.032 Uiso 1 1 calc R
C22 C 0.2729(3) 0.7618(2) 0.25277(17) 0.0210(5) Uani 1 1 d .
H13 H 0.3623 0.8156 0.2632 0.025 Uiso 1 1 calc R
C23 C 0.4090(3) 0.5384(2) 0.09820(17) 0.0208(6) Uani 1 1 d .
C24 C 0.4075(3) 0.92604(19) 0.09636(17) 0.0210(6) Uani 1 1 d .
H14 H 0.3148 0.9289 0.0733 0.025 Uiso 1 1 calc R
C25 C 0.0663(3) 0.6692(2) 0.31092(19) 0.0274(6) Uani 1 1 d .
H15 H 0.0137 0.6589 0.3599 0.033 Uiso 1 1 calc R
C26 C 0.2626(3) 0.4686(2) 0.05600(19) 0.0256(6) Uani 1 1 d .
H33 H 0.2018 0.5143 0.0396 0.038 Uiso 1 1 calc R
H34 H 0.2259 0.4195 0.1017 0.038 Uiso 1 1 calc R
H35 H 0.2641 0.4263 -0.0010 0.038 Uiso 1 1 calc R
C27 C 0.1176(3) 0.7032(2) -0.21418(18) 0.0239(6) Uani 1 1 d .
H16 H 0.0769 0.7040 -0.2785 0.029 Uiso 1 1 calc R
N3 N 0.3904(2) 0.35481(16) 0.34729(13) 0.0169(4) Uani 1 1 d .
N4 N 0.5249(2) 0.23377(16) 0.38467(13) 0.0182(4) Uani 1 1 d .
C36 C 0.6102(2) 0.34119(19) 0.40752(16) 0.0164(5) Uani 1 1 d .
O2 O 0.70757(19) 0.16476(15) 0.42935(14) 0.0328(5) Uani 1 1 d .
C38 C 0.5278(2) 0.4102(2) 0.38337(16) 0.0177(5) Uani 1 1 d .
C39 C 0.2667(2) 0.18486(18) 0.42335(16) 0.0167(5) Uani 1 1 d .
C40 C 0.3202(3) 0.16292(18) 0.51385(16) 0.0185(5) Uani 1 1 d .
H17 H 0.4169 0.1674 0.5303 0.022 Uiso 1 1 calc R
C41 C 0.0951(3) 0.1283(2) 0.55821(18) 0.0241(6) Uani 1 1 d .
H18 H 0.0377 0.1101 0.6041 0.029 Uiso 1 1 calc R
C42 C 0.5786(3) 0.5235(2) 0.39375(17) 0.0193(5) Uani 1 1 d .
C43 C 0.4815(3) 0.03763(19) 0.37122(17) 0.0224(6) Uani 1 1 d .
H36 H 0.3863 0.0413 0.3476 0.034 Uiso 1 1 calc R
H37 H 0.4814 -0.0034 0.4268 0.034 Uiso 1 1 calc R
H38 H 0.5117 0.0016 0.3220 0.034 Uiso 1 1 calc R
C44 C 0.8041(3) 0.5027(2) 0.45865(18) 0.0246(6) Uani 1 1 d .
H19 H 0.9008 0.5349 0.4863 0.030 Uiso 1 1 calc R
C45 C 0.2358(3) 0.13484(19) 0.58014(18) 0.0213(5) Uani 1 1 d .
H20 H 0.2750 0.1200 0.6410 0.026 Uiso 1 1 calc R
C46 C 0.2989(3) 0.4080(2) 0.32043(17) 0.0190(5) Uani 1 1 d .
H21 H 0.2030 0.3688 0.2959 0.023 Uiso 1 1 calc R
C47 C 0.4791(3) 0.5779(2) 0.36343(17) 0.0213(6) Uani 1 1 d .
H22 H 0.5079 0.6547 0.3679 0.026 Uiso 1 1 calc R
C48 C 0.3418(3) 0.5210(2) 0.32772(17) 0.0217(6) Uani 1 1 d .
H23 H 0.2752 0.5582 0.3078 0.026 Uiso 1 1 calc R
C49 C 0.1227(3) 0.17490(19) 0.40286(17) 0.0205(5) Uani 1 1 d .
H24 H 0.0820 0.1866 0.3413 0.025 Uiso 1 1 calc R
C50 C 0.2017(2) 0.06848(19) 0.22179(17) 0.0192(5) Uani 1 1 d .
H25 H 0.1757 0.0284 0.2728 0.023 Uiso 1 1 calc R
C51 C 0.2976(2) 0.17197(19) 0.24140(16) 0.0171(5) Uani 1 1 d .
C52 C 0.1430(3) 0.0220(2) 0.13044(17) 0.0210(5) Uani 1 1 d .
H26 H 0.0785 -0.0491 0.1198 0.025 Uiso 1 1 calc R
C53 C 0.7510(3) 0.3887(2) 0.44601(17) 0.0215(5) Uani 1 1 d .
H27 H 0.8110 0.3457 0.4637 0.026 Uiso 1 1 calc R
C54 C 0.0378(3) 0.14863(19) 0.46887(18) 0.0225(6) Uani 1 1 d .
H28 H -0.0589 0.1445 0.4532 0.027 Uiso 1 1 calc R
C55 C 0.1780(3) 0.0790(2) 0.05452(17) 0.0220(6) Uani 1 1 d .
H29 H 0.1372 0.0479 -0.0083 0.026 Uiso 1 1 calc R
B2 B 0.3647(3) 0.2259(2) 0.34777(19) 0.0175(6) Uani 1 1 d .
C57 C 0.5812(3) 0.1499(2) 0.39765(17) 0.0202(5) Uani 1 1 d .
C58 C 0.3328(3) 0.2277(2) 0.16359(17) 0.0200(5) Uani 1 1 d .
H30 H 0.3986 0.2982 0.1739 0.024 Uiso 1 1 calc R
C59 C 0.2735(3) 0.1821(2) 0.07173(17) 0.0238(6) Uani 1 1 d .
H31 H 0.2987 0.2219 0.0203 0.029 Uiso 1 1 calc R
C60 C 0.7242(3) 0.5692(2) 0.43340(18) 0.0223(6) Uani 1 1 d .
H32 H 0.7656 0.6455 0.4423 0.027 Uiso 1 1 calc R

loop_
_atom_site_aniso_label
_atom_site_aniso_U_11
_atom_site_aniso_U_22
_atom_site_aniso_U_33
_atom_site_aniso_U_23
_atom_site_aniso_U_13
_atom_site_aniso_U_12
O1 0.0296(11) 0.0240(10) 0.0382(12) 0.0063(8) 0.0064(9) 0.0152(9)
C2 0.0187(13) 0.0230(13) 0.0140(12) 0.0040(10) 0.0060(10) 0.0060(12)
N1 0.0190(11) 0.0178(11) 0.0149(10) 0.0019(8) 0.0057(8) 0.0058(9)
N2 0.0177(11) 0.0189(11) 0.0191(11) 0.0021(8) 0.0020(8) 0.0067(10)
C5 0.0267(14) 0.0168(13) 0.0203(14) 0.0008(10) 0.0095(11) -0.0002(12)
C6 0.0224(13) 0.0210(13) 0.0228(14) 0.0036(10) 0.0048(10) 0.0087(12)
C7 0.0177(12) 0.0155(12) 0.0219(13) 0.0014(10) 0.0020(10) 0.0020(11)
C8 0.0206(13) 0.0147(12) 0.0200(13) 0.0040(9) 0.0021(10) 0.0088(11)
C9 0.0215(13) 0.0248(14) 0.0156(13) 0.0030(10) 0.0081(10) 0.0030(12)
C10 0.0168(12) 0.0210(13) 0.0222(13) 0.0021(10) 0.0054(10) 0.0037(11)
C11 0.0181(12) 0.0219(13) 0.0131(12) 0.0021(10) 0.0057(9) 0.0041(12)
C12 0.0265(14) 0.0244(14) 0.0234(14) 0.0016(11) 0.0089(11) 0.0060(13)
C13 0.0248(14) 0.0262(14) 0.0188(13) 0.0053(10) 0.0050(11) 0.0122(13)
C14 0.0312(15) 0.0194(13) 0.0234(14) 0.0042(10) 0.0100(11) 0.0088(13)
C15 0.0192(13) 0.0229(14) 0.0288(15) 0.0062(11) 0.0008(11) 0.0081(12)
C16 0.0319(15) 0.0242(14) 0.0214(14) 0.0055(11) 0.0078(11) 0.0134(13)
B1 0.0190(14) 0.0132(13) 0.0197(14) 0.0005(11) 0.0022(11) 0.0058(12)
C18 0.0217(13) 0.0219(14) 0.0259(14) 0.0037(10) 0.0040(11) 0.0075(12)
C19 0.0222(14) 0.0218(14) 0.0362(16) 0.0086(12) 0.0094(12) 0.0073(12)
C20 0.0159(13) 0.0348(16) 0.0181(13) 0.0019(11) 0.0037(10) 0.0032(12)
C21 0.0232(14) 0.0365(16) 0.0200(14) 0.0036(11) 0.0025(11) 0.0109(14)
C22 0.0223(13) 0.0200(13) 0.0229(14) 0.0060(10) 0.0062(10) 0.0086(12)
C23 0.0275(14) 0.0184(13) 0.0196(13) 0.0030(10) 0.0062(11) 0.0107(13)
C24 0.0263(14) 0.0212(13) 0.0192(13) 0.0046(10) 0.0088(10) 0.0100(12)
C25 0.0318(16) 0.0309(15) 0.0297(16) 0.0136(12) 0.0168(12) 0.0176(14)
C26 0.0269(15) 0.0181(13) 0.0317(15) 0.0010(11) 0.0044(12) 0.0078(12)
C27 0.0234(13) 0.0229(14) 0.0210(14) 0.0032(10) -0.0014(10) 0.0038(12)
N3 0.0166(10) 0.0196(11) 0.0158(10) 0.0038(8) 0.0024(8) 0.0077(9)
N4 0.0197(11) 0.0167(11) 0.0182(11) 0.0014(8) 0.0025(8) 0.0062(10)
C36 0.0159(12) 0.0198(13) 0.0146(12) 0.0039(9) 0.0057(9) 0.0052(11)
O2 0.0220(10) 0.0264(11) 0.0486(13) -0.0028(9) -0.0048(9) 0.0130(9)
C38 0.0149(12) 0.0235(13) 0.0151(12) 0.0043(10) 0.0053(9) 0.0047(11)
C39 0.0191(12) 0.0115(12) 0.0186(13) 0.0001(9) 0.0034(10) 0.0037(11)
C40 0.0209(13) 0.0155(12) 0.0202(13) 0.0025(10) 0.0035(10) 0.0075(11)
C41 0.0304(15) 0.0184(13) 0.0249(14) 0.0014(10) 0.0143(11) 0.0046(12)
C42 0.0203(13) 0.0182(13) 0.0186(13) 0.0040(10) 0.0056(10) 0.0035(11)
C43 0.0275(14) 0.0187(13) 0.0229(14) 0.0019(10) 0.0022(11) 0.0116(12)
C44 0.0145(12) 0.0273(15) 0.0283(15) 0.0025(11) 0.0035(10) 0.0012(12)
C45 0.0266(14) 0.0196(13) 0.0196(13) 0.0044(10) 0.0060(10) 0.0086(12)
C46 0.0187(12) 0.0212(13) 0.0184(13) 0.0027(10) 0.0036(10) 0.0082(11)
C47 0.0276(14) 0.0172(13) 0.0209(13) 0.0030(10) 0.0059(11) 0.0087(12)
C48 0.0247(14) 0.0213(13) 0.0222(13) 0.0058(10) 0.0030(10) 0.0124(12)
C49 0.0229(13) 0.0180(13) 0.0197(13) 0.0010(10) 0.0023(10) 0.0060(12)
C50 0.0188(13) 0.0203(13) 0.0195(13) 0.0030(10) 0.0049(10) 0.0067(11)
C51 0.0154(12) 0.0183(13) 0.0192(13) 0.0021(10) 0.0024(10) 0.0084(11)
C52 0.0157(12) 0.0208(13) 0.0246(14) -0.0019(10) 0.0031(10) 0.0039(11)
C53 0.0206(13) 0.0246(14) 0.0192(13) 0.0041(10) 0.0022(10) 0.0073(12)
C54 0.0207(13) 0.0189(13) 0.0270(14) -0.0006(10) 0.0050(10) 0.0048(12)
C55 0.0199(13) 0.0312(15) 0.0165(13) -0.0013(10) 0.0011(10) 0.0121(13)
B2 0.0213(15) 0.0135(14) 0.0190(14) 0.0045(11) 0.0026(11) 0.0080(13)
C57 0.0231(13) 0.0195(13) 0.0188(13) -0.0012(10) 0.0032(10) 0.0085(12)
C58 0.0184(13) 0.0201(13) 0.0219(13) 0.0023(10) 0.0035(10) 0.0067(12)
C59 0.0271(14) 0.0326(15) 0.0184(13) 0.0071(11) 0.0087(11) 0.0162(13)
C60 0.0216(13) 0.0179(13) 0.0252(14) 0.0018(10) 0.0053(11) 0.0021(12)

loop_
_atom_type_symbol
_atom_type_description
_atom_type_scat_dispersion_real
_atom_type_scat_dispersion_imag
_atom_type_scat_source
C C 0.0033 0.0016 'International Tables Vol C Tables 4.2.6.8 and 6.1.1.4'
H H 0.0000 0.0000 'International Tables Vol C Tables 4.2.6.8 and 6.1.1.4'
N N 0.0061 0.0033 'International Tables Vol C Tables 4.2.6.8 and 6.1.1.4'
B B 0.0013 0.0007 'International Tables Vol C Tables 4.2.6.8 and 6.1.1.4'
O O 0.0106 0.0060 'International Tables Vol C Tables 4.2.6.8 and 6.1.1.4'

loop_
_geom_angle_atom_site_label_1
_geom_angle_atom_site_label_2
_geom_angle_atom_site_label_3
_geom_angle
C13 C2 N2 133.9(2)
C13 C2 C11 117.0(2)
N2 C2 C11 109.04(19)
C24 N1 C11 119.3(2)
C24 N1 B1 129.7(2)
C11 N1 B1 110.98(18)
C23 N2 C2 120.81(19)
C23 N2 B1 127.9(2)
C2 N2 B1 111.24(19)
C14 C5 C9 120.0(2)
C12 C6 C7 121.5(2)
C10 C7 C6 116.5(2)
C10 C7 B1 122.6(2)
C6 C7 B1 120.6(2)
C22 C8 C18 116.0(2)
C22 C8 B1 121.4(2)
C18 C8 B1 122.5(2)
C11 C9 C20 116.4(2)
C11 C9 C5 116.1(2)
C20 C9 C5 127.4(2)
C15 C10 C7 122.4(2)
N1 C11 C9 123.1(2)
N1 C11 C2 111.9(2)
C9 C11 C2 125.0(2)
C6 C12 C27 120.4(2)
C2 C13 C21 118.6(2)
C5 C14 C24 120.6(2)
C27 C15 C10 120.0(2)
C22 C16 C25 119.6(3)
N2 B1 N1 96.46(18)
N2 B1 C7 115.5(2)
N1 B1 C7 105.89(19)
N2 B1 C8 111.98(19)
N1 B1 C8 107.16(19)
C7 B1 C8 117.1(2)
C19 C18 C8 122.0(3)
C25 C19 C18 120.0(3)
C21 C20 C9 119.4(2)
C20 C21 C13 123.5(2)
C16 C22 C8 122.5(3)
O1 C23 N2 122.1(2)
O1 C23 C26 120.7(2)
N2 C23 C26 117.2(2)
N1 C24 C14 120.9(2)
C19 C25 C16 119.8(2)
C15 C27 C12 119.3(2)
C46 N3 C38 120.0(2)
C46 N3 B2 129.5(2)
C38 N3 B2 110.48(18)
C57 N4 C36 120.7(2)
C57 N4 B2 127.5(2)
C36 N4 B2 111.76(18)
C53 C36 N4 133.6(2)
C53 C36 C38 117.4(2)
N4 C36 C38 108.9(2)
N3 C38 C42 122.6(2)
N3 C38 C36 112.5(2)
C42 C38 C36 125.0(2)
C40 C39 C49 116.4(2)
C40 C39 B2 122.6(2)
C49 C39 B2 120.9(2)
C45 C40 C39 121.7(2)
C45 C41 C54 119.7(2)
C38 C42 C47 116.1(2)
C38 C42 C60 115.8(2)
C47 C42 C60 128.0(2)
C60 C44 C53 123.7(2)
C41 C45 C40 120.3(2)
N3 C46 C48 120.8(2)
C48 C47 C42 120.4(2)
C47 C48 C46 120.0(2)
C54 C49 C39 122.4(2)
C52 C50 C51 122.3(2)
C50 C51 C58 116.6(2)
C50 C51 B2 122.1(2)
C58 C51 B2 121.4(2)
C50 C52 C55 120.1(2)
C36 C53 C44 118.6(2)
C49 C54 C41 119.4(2)
C59 C55 C52 118.9(2)
N4 B2 C39 113.37(19)
N4 B2 C51 115.8(2)
C39 B2 C51 114.9(2)
N4 B2 N3 96.07(18)
C39 B2 N3 106.65(18)
C51 B2 N3 107.68(17)
O2 C57 N4 122.4(2)
O2 C57 C43 120.7(2)
N4 C57 C43 116.9(2)
C59 C58 C51 121.5(2)
C55 C59 C58 120.5(2)
C44 C60 C42 119.4(2)

loop_
_geom_bond_atom_site_label_1
_geom_bond_atom_site_label_2
_geom_bond_distance
O1 C23 1.234(3)
C2 C13 1.383(3)
C2 N2 1.403(3)
C2 C11 1.413(3)
N1 C24 1.325(3)
N1 C11 1.369(3)
N1 B1 1.600(3)
N2 C23 1.375(3)
N2 B1 1.595(3)
C5 C14 1.361(3)
C5 C9 1.416(3)
C6 C12 1.390(3)
C6 C7 1.404(3)
C7 C10 1.400(3)
C7 B1 1.615(4)
C8 C22 1.402(4)
C8 C18 1.406(3)
C8 B1 1.620(4)
C9 C11 1.392(4)
C9 C20 1.409(3)
C10 C15 1.387(3)
C12 C27 1.392(3)
C13 C21 1.411(4)
C14 C24 1.392(4)
C15 C27 1.381(4)
C16 C22 1.386(3)
C16 C25 1.387(4)
C18 C19 1.390(4)
C19 C25 1.380(4)
C20 C21 1.370(4)
C23 C26 1.497(4)
N3 C46 1.324(3)
N3 C38 1.361(3)
N3 B2 1.619(3)
N4 C57 1.375(3)
N4 C36 1.400(3)
N4 B2 1.587(3)
C36 C53 1.378(3)
C36 C38 1.408(3)
O2 C57 1.235(3)
C38 C42 1.402(3)
C39 C40 1.398(3)
C39 C49 1.401(3)
C39 B2 1.606(4)
C40 C45 1.384(3)
C41 C45 1.380(3)
C41 C54 1.387(3)
C42 C47 1.412(3)
C42 C60 1.419(3)
C43 C57 1.500(4)
C44 C60 1.366(3)
C44 C53 1.412(4)
C46 C48 1.398(3)
C47 C48 1.364(4)
C49 C54 1.383(3)
C50 C52 1.386(3)
C50 C51 1.392(3)
C51 C58 1.402(3)
C51 B2 1.611(4)
C52 C55 1.387(3)
C55 C59 1.386(4)
C58 C59 1.389(3)
